data_7153296
loop_
_publ_author_name
'Renzi, Polyssena'
'Overgaard, Jacob'
'Bella, Marco'

_publ_section_title
;
 Multicomponent asymmetric reactions mediated by proline lithium salt.
;
_journal_issue 5
_journal_name_full 'Organic &amp; biomolecular chemistry'
_journal_page_first 980
_journal_page_last 983
_journal_paper_doi 10.1039/b924158b
_journal_volume 8
_journal_year 2010
_chemical_absolute_configuration unk
_chemical_compound_source 'synthesis as described'
_chemical_formula_moiety 'C17 H27 N O3, C2 H6 O2'
_chemical_formula_sum 'C19 H33 N O5'
_chemical_formula_weight 355.46
_chemical_name_systematic
;
?
;
_space_group_IT_number 18
_symmetry_cell_setting orthorhombic
_symmetry_Int_Tables_number 18
_symmetry_space_group_name_Hall 'P 2 2ab'
_symmetry_space_group_name_H-M 'P 21 21 2'
_atom_sites_solution_hydrogens geom
_atom_sites_solution_primary direct
_atom_sites_solution_secondary difmap
_audit_creation_date 2009-10-27T15:31:13-00:00
_audit_creation_method 'WinGX routine CIF_UPDATE'
_cell_angle_alpha 90
_cell_angle_beta 90
_cell_angle_gamma 90
_cell_formula_units_Z 4
_cell_length_a 16.6312(14)
_cell_length_b 8.9394(8)
_cell_length_c 12.6256(11)
_cell_measurement_reflns_used 9462
_cell_measurement_temperature 100(2)
_cell_measurement_theta_max 32
_cell_measurement_theta_min 2.58
_cell_measurement_wavelength 0.71073
_cell_volume 1877.1(3)
_computing_cell_refinement 'Saint+ v7.60A (Bruker-Nonius, 2009)'
_computing_data_collection 'Apex2 (Bruker-Nonius, 2009)'
_computing_data_reduction 'Saint+ v7.60A (Bruker-Nonius, 2009)'
_computing_molecular_graphics 'Ortep-3 for Windows (Farrugia, 1997)'
_computing_publication_material 'WinGX publication routines (Farrugia, 1999)'
_computing_structure_refinement 'SHELXL-97 (Sheldrick, 2008)'
_computing_structure_solution 'SHELXS-97 (Sheldrick, 2008)'
_diffrn_ambient_temperature 100(2)
_diffrn_detector_area_resol_mean 12.00
_diffrn_detector_type 'APEX2 charged-coupled device'
_diffrn_measured_fraction_theta_full 0.998
_diffrn_measured_fraction_theta_max 0.833
_diffrn_measurement_device_type 'Bruker X8 APEX-II diffractometer'
_diffrn_measurement_method
;
Narrow slices collected using \f- and \w-scans
;
_diffrn_radiation_monochromator graphite
_diffrn_radiation_probe x-ray
_diffrn_radiation_type MoK\a
_diffrn_radiation_wavelength 0.71073
_diffrn_reflns_av_R_equivalents 0.0466
_diffrn_reflns_av_unetI/netI 0.0366
_diffrn_reflns_limit_h_max 24
_diffrn_reflns_limit_h_min -21
_diffrn_reflns_limit_k_max 13
_diffrn_reflns_limit_k_min -13
_diffrn_reflns_limit_l_max 19
_diffrn_reflns_limit_l_min -19
_diffrn_reflns_number 50762
_diffrn_reflns_theta_full 30.5
_diffrn_reflns_theta_max 34.69
_diffrn_reflns_theta_min 3.05
_diffrn_source 'fine-focus sealed tube'
_diffrn_standards_number 0
_exptl_absorpt_coefficient_mu 0.09
_exptl_absorpt_correction_T_max 1.000
_exptl_absorpt_correction_T_min 0.918
_exptl_absorpt_correction_type multi-scan
_exptl_absorpt_process_details
;
SADABS (Sheldrick, 2008)
;
_exptl_crystal_colour colourless
_exptl_crystal_density_diffrn 1.258
_exptl_crystal_density_method 'not measured'
_exptl_crystal_description block
_exptl_crystal_F_000 776
_exptl_crystal_size_max 0.3
_exptl_crystal_size_mid 0.21
_exptl_crystal_size_min 0.19
_refine_diff_density_max 0.469
_refine_diff_density_min -0.487
_refine_diff_density_rms 0.067
_refine_ls_abs_structure_details 'Flack H D (1983), Acta Cryst. A39, 876-881'
_refine_ls_abs_structure_Flack -0.1(9)
_refine_ls_extinction_method none
_refine_ls_goodness_of_fit_ref 1.041
_refine_ls_hydrogen_treatment constr
_refine_ls_matrix_type full
_refine_ls_number_parameters 230
_refine_ls_number_reflns 6520
_refine_ls_number_restraints 6
_refine_ls_restrained_S_all 1.041
_refine_ls_R_factor_all 0.0581
_refine_ls_R_factor_gt 0.0502
_refine_ls_shift/su_max 0
_refine_ls_shift/su_mean 0
_refine_ls_structure_factor_coef Fsqd
_refine_ls_weighting_details 'calc w=1/[\s^2^(Fo^2^)+(0.1010P)^2^+0.3323P] where P=(Fo^2^+2Fc^2^)/3'
_refine_ls_weighting_scheme calc
_refine_ls_wR_factor_gt 0.1498
_refine_ls_wR_factor_ref 0.1536
_reflns_number_gt 5731
_reflns_number_total 6520
_reflns_threshold_expression >2\s(I)
_cod_data_source_file b924158b.txt
_cod_data_source_block test
_cod_database_code 7153296

loop_
_symmetry_equiv_pos_as_xyz
'x, y, z'
'-x, -y, z'
'-x+1/2, y+1/2, -z'
'x+1/2, -y+1/2, -z'

loop_
_atom_site_label
_atom_site_type_symbol
_atom_site_fract_x
_atom_site_fract_y
_atom_site_fract_z
_atom_site_U_iso_or_equiv
_atom_site_adp_type
_atom_site_occupancy
_atom_site_symmetry_multiplicity
_atom_site_calc_flag
_atom_site_refinement_flags
C1 C 0.88996(9) 0.48171(16) 0.77080(12) 0.0183(3) Uani 1 1 d .
C2 C 0.84288(8) 0.39433(16) 0.85367(11) 0.0171(2) Uani 1 1 d .
H2 H 0.8374 0.4534 0.9206 0.021 Uiso 1 1 calc R
C3 C 0.89100(8) 0.24907(18) 0.87310(11) 0.0206(3) Uani 1 1 d .
H3A H 0.9455 0.2745 0.8989 0.025 Uiso 1 1 calc R
H3B H 0.8639 0.1888 0.9283 0.025 Uiso 1 1 calc R
C4 C 0.89772(9) 0.15648(17) 0.77019(12) 0.0214(3) Uani 1 1 d .
H4A H 0.955 0.1369 0.7539 0.026 Uiso 1 1 calc R
H4B H 0.8703 0.0591 0.7795 0.026 Uiso 1 1 calc R
C5 C 0.85876(8) 0.24328(16) 0.67849(11) 0.0167(2) Uani 1 1 d .
H5 H 0.8651 0.1858 0.6111 0.02 Uiso 1 1 calc R
C6 C 0.90023(9) 0.39592(17) 0.66825(11) 0.0192(3) Uani 1 1 d .
H6A H 0.9581 0.3817 0.6531 0.023 Uiso 1 1 calc R
H6B H 0.8761 0.4529 0.609 0.023 Uiso 1 1 calc R
C7 C 0.75990(8) 0.36155(15) 0.80501(10) 0.0144(2) Uani 1 1 d .
H7 H 0.7358 0.4594 0.7834 0.017 Uiso 1 1 calc R
C8 C 0.76846(8) 0.26397(15) 0.70333(10) 0.0151(2) Uani 1 1 d .
H8 H 0.745 0.1632 0.7185 0.018 Uiso 1 1 calc R
C9 C 0.68879(8) 0.39070(16) 0.98056(11) 0.0168(2) Uani 1 1 d .
H9 H 0.6925 0.4978 0.9582 0.02 Uiso 1 1 calc R
C10 C 0.60134(9) 0.35637(18) 1.01556(12) 0.0221(3) Uani 1 1 d .
H10A H 0.6 0.3219 1.0901 0.027 Uiso 1 1 calc R
H10B H 0.5671 0.4465 1.0088 0.027 Uiso 1 1 calc R
C11 C 0.57220(9) 0.23247(18) 0.94080(12) 0.0223(3) Uani 1 1 d .
H11A H 0.5832 0.1322 0.9708 0.027 Uiso 1 1 calc R
H11B H 0.5139 0.2419 0.9265 0.027 Uiso 1 1 calc R
C12 C 0.62113(8) 0.25916(18) 0.84112(12) 0.0200(3) Uani 1 1 d .
H12A H 0.6214 0.1696 0.795 0.024 Uiso 1 1 calc R
H12B H 0.6002 0.3456 0.8006 0.024 Uiso 1 1 calc R
C13 C 0.74882(9) 0.36206(16) 1.06991(11) 0.0185(3) Uani 1 1 d .
C14 C 0.72038(9) 0.33452(16) 0.61194(11) 0.0178(3) Uani 1 1 d .
H14A H 0.6646 0.3526 0.6363 0.021 Uiso 1 1 calc R
H14B H 0.7444 0.4328 0.5946 0.021 Uiso 1 1 calc R
C15 C 0.71750(10) 0.2399(2) 0.51132(12) 0.0265(3) Uani 1 1 d .
H15A H 0.6922 0.1424 0.5278 0.032 Uiso 1 1 calc R
H15B H 0.7731 0.2202 0.4871 0.032 Uiso 1 1 calc R
C16 C 0.67042(11) 0.3156(2) 0.42157(13) 0.0301(3) Uani 1 1 d .
H16A H 0.6959 0.4131 0.4055 0.036 Uiso 1 1 calc R
H16B H 0.6743 0.2527 0.3572 0.036 Uiso 1 1 calc R
C17 C 0.58257(12) 0.3414(3) 0.44658(17) 0.0420(5) Uani 1 1 d .
H17A H 0.5778 0.4181 0.5017 0.063 Uiso 1 1 calc R
H17B H 0.5584 0.2479 0.4717 0.063 Uiso 1 1 calc R
H17C H 0.5546 0.375 0.3825 0.063 Uiso 1 1 calc R
N1 N 0.70398(7) 0.29099(13) 0.88518(9) 0.0147(2) Uani 1 1 d .
H1 H 0.7265 0.2016 0.9084 0.018 Uiso 1 1 calc R
O1 O 0.91795(7) 0.60494(13) 0.78658(10) 0.0257(2) Uani 1 1 d .
O2 O 0.76916(8) 0.22830(13) 1.08532(9) 0.0252(2) Uani 1 1 d .
O3 O 0.77116(8) 0.47477(12) 1.12182(9) 0.0239(2) Uani 1 1 d .
O97 O 0.85280(12) 0.4280(2) 1.31140(14) 0.0504(4) Uani 1 1 d U
H97 H 0.8368 0.4303 1.2483 0.076 Uiso 1 1 calc R
C98 C 0.91534(16) 0.1829(2) 1.30034(18) 0.0411(5) Uani 1 1 d .
H98A H 0.9656 0.1336 1.3238 0.049 Uiso 1 1 calc R
H98B H 0.8712 0.1458 1.346 0.049 Uiso 1 1 calc R
C99 C 0.92383(15) 0.3490(2) 1.3171(2) 0.0436(5) Uani 1 1 d .
H99A H 0.9483 0.3664 1.3875 0.052 Uiso 1 1 calc R
H99B H 0.9613 0.389 1.2631 0.052 Uiso 1 1 calc R
O98 O 0.89951(9) 0.13958(17) 1.19557(13) 0.0401(3) Uani 1 1 d .
H98 H 0.8564 0.1791 1.1752 0.06 Uiso 1 1 calc R

loop_
_atom_site_aniso_label
_atom_site_aniso_U_11
_atom_site_aniso_U_22
_atom_site_aniso_U_33
_atom_site_aniso_U_23
_atom_site_aniso_U_13
_atom_site_aniso_U_12
C1 0.0137(6) 0.0201(6) 0.0210(6) 0.0008(5) 0.0000(5) -0.0009(5)
C2 0.0145(5) 0.0207(6) 0.0161(6) -0.0011(5) -0.0004(4) -0.0036(5)
C3 0.0165(6) 0.0258(7) 0.0194(6) 0.0032(5) -0.0020(5) 0.0011(5)
C4 0.0189(6) 0.0216(6) 0.0237(6) 0.0013(5) -0.0014(5) 0.0033(5)
C5 0.0147(5) 0.0176(6) 0.0179(5) -0.0007(5) -0.0001(4) 0.0002(5)
C6 0.0167(6) 0.0219(6) 0.0191(6) 0.0007(5) 0.0014(5) -0.0032(5)
C7 0.0131(5) 0.0149(5) 0.0153(5) 0.0008(4) 0.0000(4) -0.0016(4)
C8 0.0148(5) 0.0147(5) 0.0157(5) -0.0004(4) -0.0005(4) -0.0016(5)
C9 0.0162(6) 0.0174(6) 0.0168(6) -0.0012(5) 0.0010(4) 0.0007(5)
C10 0.0168(6) 0.0259(7) 0.0236(7) -0.0015(6) 0.0050(5) 0.0001(5)
C11 0.0169(6) 0.0261(7) 0.0241(7) 0.0024(6) 0.0009(5) -0.0044(5)
C12 0.0135(5) 0.0255(7) 0.0209(6) 0.0010(5) -0.0022(4) -0.0033(5)
C13 0.0180(6) 0.0205(6) 0.0171(6) -0.0007(5) 0.0004(5) 0.0016(5)
C14 0.0187(6) 0.0180(6) 0.0168(6) -0.0007(5) -0.0032(5) -0.0003(5)
C15 0.0307(7) 0.0291(7) 0.0197(6) -0.0057(6) -0.0068(6) 0.0037(6)
C16 0.0358(9) 0.0346(8) 0.0199(7) -0.0019(6) -0.0085(6) -0.0008(7)
C17 0.0319(9) 0.0557(13) 0.0383(10) -0.0012(9) -0.0168(8) 0.0010(9)
N1 0.0137(5) 0.0155(5) 0.0147(5) 0.0004(4) -0.0002(4) -0.0014(4)
O1 0.0231(5) 0.0210(5) 0.0330(6) -0.0032(4) 0.0048(4) -0.0070(4)
O2 0.0340(6) 0.0182(5) 0.0235(5) -0.0008(4) -0.0078(5) 0.0032(4)
O3 0.0314(6) 0.0184(5) 0.0218(5) -0.0026(4) -0.0052(4) 0.0006(4)
O97 0.0641(11) 0.0458(9) 0.0413(8) -0.0064(7) -0.0134(8) 0.0187(8)
C98 0.0488(12) 0.0302(9) 0.0442(11) 0.0025(8) -0.0086(9) 0.0030(8)
C99 0.0455(11) 0.0346(10) 0.0507(12) -0.0094(9) -0.0080(10) -0.0028(9)
O98 0.0355(7) 0.0362(7) 0.0486(8) -0.0110(6) -0.0094(6) 0.0049(6)

loop_
_atom_type_symbol
_atom_type_description
_atom_type_scat_dispersion_real
_atom_type_scat_dispersion_imag
_atom_type_scat_source
C C 0.0033 0.0016 'International Tables Vol C Tables 4.2.6.8 and 6.1.1.4'
H H 0 0 'International Tables Vol C Tables 4.2.6.8 and 6.1.1.4'
N N 0.0061 0.0033 'International Tables Vol C Tables 4.2.6.8 and 6.1.1.4'
O O 0.0106 0.006 'International Tables Vol C Tables 4.2.6.8 and 6.1.1.4'

loop_
_geom_angle_atom_site_label_1
_geom_angle_atom_site_label_2
_geom_angle_atom_site_label_3
_geom_angle
O1 C1 C6 123.87(14)
O1 C1 C2 123.42(14)
C6 C1 C2 112.69(12)
C1 C2 C7 106.54(11)
C1 C2 C3 105.90(12)
C7 C2 C3 111.59(12)
C1 C2 H2 110.9
C7 C2 H2 110.9
C3 C2 H2 110.9
C4 C3 C2 110.75(11)
C4 C3 H3A 109.5
C2 C3 H3A 109.5
C4 C3 H3B 109.5
C2 C3 H3B 109.5
H3A C3 H3B 108.1
C5 C4 C3 109.43(12)
C5 C4 H4A 109.8
C3 C4 H4A 109.8
C5 C4 H4B 109.8
C3 C4 H4B 109.8
H4A C4 H4B 108.2
C6 C5 C4 108.84(11)
C6 C5 C8 110.34(11)
C4 C5 C8 108.50(11)
C6 C5 H5 109.7
C4 C5 H5 109.7
C8 C5 H5 109.7
C1 C6 C5 109.12(11)
C1 C6 H6A 109.9
C5 C6 H6A 109.9
C1 C6 H6B 109.9
C5 C6 H6B 109.9
H6A C6 H6B 108.3
N1 C7 C2 111.33(10)
N1 C7 C8 111.96(10)
C2 C7 C8 110.70(11)
N1 C7 H7 107.5
C2 C7 H7 107.5
C8 C7 H7 107.5
C14 C8 C5 113.69(11)
C14 C8 C7 109.93(11)
C5 C8 C7 108.84(10)
C14 C8 H8 108.1
C5 C8 H8 108.1
C7 C8 H8 108.1
N1 C9 C13 112.22(11)
N1 C9 C10 105.41(11)
C13 C9 C10 111.67(12)
N1 C9 H9 109.1
C13 C9 H9 109.1
C10 C9 H9 109.1
C11 C10 C9 105.30(12)
C11 C10 H10A 110.7
C9 C10 H10A 110.7
C11 C10 H10B 110.7
C9 C10 H10B 110.7
H10A C10 H10B 108.8
C12 C11 C10 103.14(12)
C12 C11 H11A 111.1
C10 C11 H11A 111.1
C12 C11 H11B 111.1
C10 C11 H11B 111.1
H11A C11 H11B 109.1
N1 C12 C11 102.30(11)
N1 C12 H12A 111.3
C11 C12 H12A 111.3
N1 C12 H12B 111.3
C11 C12 H12B 111.3
H12A C12 H12B 109.2
O2 C13 O3 126.96(14)
O2 C13 C9 116.69(12)
O3 C13 C9 116.32(13)
C15 C14 C8 114.39(12)
C15 C14 H14A 108.7
C8 C14 H14A 108.7
C15 C14 H14B 108.7
C8 C14 H14B 108.7
H14A C14 H14B 107.6
C14 C15 C16 112.69(14)
C14 C15 H15A 109.1
C16 C15 H15A 109.1
C14 C15 H15B 109.1
C16 C15 H15B 109.1
H15A C15 H15B 107.8
C17 C16 C15 113.95(16)
C17 C16 H16A 108.8
C15 C16 H16A 108.8
C17 C16 H16B 108.8
C15 C16 H16B 108.8
H16A C16 H16B 107.7
C16 C17 H17A 109.5
C16 C17 H17B 109.5
H17A C17 H17B 109.5
C16 C17 H17C 109.5
H17A C17 H17C 109.5
H17B C17 H17C 109.5
C7 N1 C12 113.10(10)
C7 N1 C9 112.83(10)
C12 N1 C9 104.49(10)
C7 N1 H1 108.7
C12 N1 H1 108.7
C9 N1 H1 108.7
C99 O97 H97 109.5
O98 C98 C99 114.9(2)
O98 C98 H98A 108.5
C99 C98 H98A 108.5
O98 C98 H98B 108.5
C99 C98 H98B 108.5
H98A C98 H98B 107.5
O97 C99 C98 114.7(2)
O97 C99 H99A 108.6
C98 C99 H99A 108.6
O97 C99 H99B 108.6
C98 C99 H99B 108.6
H99A C99 H99B 107.6
C98 O98 H98 109.5

loop_
_geom_bond_atom_site_label_1
_geom_bond_atom_site_label_2
_geom_bond_distance
C1 O1 1.2123(19)
C1 C6 1.515(2)
C1 C2 1.522(2)
C2 C7 1.5388(18)
C2 C3 1.545(2)
C2 H2 1
C3 C4 1.545(2)
C3 H3A 0.99
C3 H3B 0.99
C4 C5 1.537(2)
C4 H4A 0.99
C4 H4B 0.99
C5 C6 1.534(2)
C5 C8 1.5453(18)
C5 H5 1
C6 H6A 0.99
C6 H6B 0.99
C7 N1 1.5124(17)
C7 C8 1.5587(18)
C7 H7 1
C8 C14 1.5390(18)
C8 H8 1
C9 N1 1.5193(17)
C9 C13 1.5281(19)
C9 C10 1.551(2)
C9 H9 1
C10 C11 1.534(2)
C10 H10A 0.99
C10 H10B 0.99
C11 C12 1.518(2)
C11 H11A 0.99
C11 H11B 0.99
C12 N1 1.5130(17)
C12 H12A 0.99
C12 H12B 0.99
C13 O2 1.2578(18)
C13 O3 1.2581(18)
C14 C15 1.527(2)
C14 H14A 0.99
C14 H14B 0.99
C15 C16 1.535(2)
C15 H15A 0.99
C15 H15B 0.99
C16 C17 1.512(3)
C16 H16A 0.99
C16 H16B 0.99
C17 H17A 0.98
C17 H17B 0.98
C17 H17C 0.98
N1 H1 0.93
O97 C99 1.378(3)
O97 H97 0.84
C98 O98 1.403(3)
C98 C99 1.507(3)
C98 H98A 0.99
C98 H98B 0.99
C99 H99A 0.99
C99 H99B 0.99
O98 H98 0.84

loop_
_geom_hbond_atom_site_label_D
_geom_hbond_atom_site_label_H
_geom_hbond_atom_site_label_A
_geom_hbond_distance_DH
_geom_hbond_distance_HA
_geom_hbond_distance_DA
_geom_hbond_angle_DHA
_geom_hbond_site_symmetry_A
N1 H1 O3 0.93 2.06 2.8582(16) 142.5 3_647
O98 H98 O2 0.84 1.89 2.696(2) 159.4 .
O97 H97 O3 0.84 1.97 2.783(2) 161.2 .

loop_
_geom_torsion_atom_site_label_1
_geom_torsion_atom_site_label_2
_geom_torsion_atom_site_label_3
_geom_torsion_atom_site_label_4
_geom_torsion
O1 C1 C2 C7 122.19(15)
C6 C1 C2 C7 -59.70(15)
O1 C1 C2 C3 -118.89(16)
C6 C1 C2 C3 59.23(15)
C1 C2 C3 C4 -60.90(15)
C7 C2 C3 C4 54.63(15)
C2 C3 C4 C5 3.58(16)
C3 C4 C5 C6 57.43(15)
C3 C4 C5 C8 -62.66(14)
O1 C1 C6 C5 178.42(14)
C2 C1 C6 C5 0.31(17)
C4 C5 C6 C1 -60.04(15)
C8 C5 C6 C1 58.91(14)
C1 C2 C7 N1 -173.17(11)
C3 C2 C7 N1 71.69(14)
C1 C2 C7 C8 61.60(14)
C3 C2 C7 C8 -53.54(14)
C6 C5 C8 C14 67.13(14)
C4 C5 C8 C14 -173.72(11)
C6 C5 C8 C7 -55.75(14)
C4 C5 C8 C7 63.40(14)
N1 C7 C8 C14 105.00(13)
C2 C7 C8 C14 -130.13(12)
N1 C7 C8 C5 -129.88(11)
C2 C7 C8 C5 -5.01(15)
N1 C9 C10 C11 2.54(15)
C13 C9 C10 C11 -119.57(13)
C9 C10 C11 C12 -27.86(15)
C10 C11 C12 N1 42.78(14)
N1 C9 C13 O2 -38.23(17)
C10 C9 C13 O2 79.88(16)
N1 C9 C13 O3 143.37(13)
C10 C9 C13 O3 -98.51(16)
C5 C8 C14 C15 63.62(16)
C7 C8 C14 C15 -174.10(12)
C8 C14 C15 C16 -178.88(14)
C14 C15 C16 C17 -62.9(2)
C2 C7 N1 C12 179.05(11)
C8 C7 N1 C12 -56.43(14)
C2 C7 N1 C9 60.70(14)
C8 C7 N1 C9 -174.78(10)
C11 C12 N1 C7 -164.68(12)
C11 C12 N1 C9 -41.59(14)
C13 C9 N1 C7 -91.04(13)
C10 C9 N1 C7 147.21(11)
C13 C9 N1 C12 145.69(12)
C10 C9 N1 C12 23.94(13)
O98 C98 C99 O97 72.8(3)
